data_4109043
loop_
_publ_author_name
'Elon A. Ison'
'Jeanette E. Cessarich'
'Nicholas E. Travia'
'Phillip E. Fanwick'
'Mahdi M. Abu-Omar'

_publ_contact_author_address
;    Department of Chemistry
     Purdue University
     560 Oval Dr.
     W. Lafayette
     IN 47907-2084
     USA
;
_publ_contact_author_email pfanwick@purdue.edu
_publ_contact_author_fax 1(765)4940239
_publ_contact_author_name 'Phillip E. Fanwick'
_publ_contact_author_phone 1(765)4944572
_publ_section_title
;
 Synthesis of Cationic Rhenium(VII) Oxo Imido Complexes and Their
 Tunability Towards Oxygen Atom Transfer
;
_journal_name_full 'Journal of the American Chemical Society'
_journal_page_first 1167
_journal_page_last 1178
_journal_paper_doi 10.1021/ja065551p
_journal_volume 129
_journal_year 2007
_chemical_formula_moiety 'C29 H31 N3 O3 Re1,C24 B1 F20'
_chemical_formula_sum 'C53 H31 B F20 N3 O3 Re'
_chemical_formula_weight 1334.84
_chemical_name_systematic ' ?'
_space_group_IT_number 2
_symmetry_cell_setting triclinic
_symmetry_space_group_name_Hall '-P 1'
_symmetry_space_group_name_H-M 'P -1'
_atom_type_scat_source 'International Tables for Crystallography (Vol C)'
_audit_creation_date 20-02-06
_audit_creation_method SHELXL_and_local_programs
_audit_update_record ' ?'
_cell_angle_alpha 106.938(3)
_cell_angle_beta 103.032(3)
_cell_angle_gamma 90.219(3)
_cell_formula_units_Z 2
_cell_length_a 12.3585(8)
_cell_length_b 13.2595(5)
_cell_length_c 16.1042(11)
_cell_measurement_reflns_used 29085
_cell_measurement_temperature 150
_cell_measurement_theta_max 27
_cell_measurement_theta_min 2
_cell_volume 2452.6(3)
_computing_cell_refinement DENZO/SCALEPACK_(Otwinowski,_1996)
_computing_data_collection Collect_(Nonius,_1998)
_computing_data_reduction DENZO/SCALEPACK_(Otwinowski,_1996)
_computing_molecular_graphics
;
    ORTEP (Johnson, 1976)
    PLATON (Spek, 1997)
;
_computing_structure_refinement SHELX97_(Sheldrick,_1997)
_computing_structure_solution PATTY_(DIRDIF99,_Beurskins,_1999)
_diffrn_ambient_temperature 150
_diffrn_measured_fraction_theta_full 0.9856
_diffrn_measured_fraction_theta_max 0.9856
_diffrn_measurement_device_type Nonius_KappaCCD
_diffrn_measurement_method \w
_diffrn_radiation_monochromator 'graphite 002'
_diffrn_radiation_type MO-K\a
_diffrn_radiation_wavelength 0.71073
_diffrn_reflns_av_R_equivalents 0.056
_diffrn_reflns_limit_h_max 0
_diffrn_reflns_limit_h_min -16
_diffrn_reflns_limit_k_max 17
_diffrn_reflns_limit_k_min -17
_diffrn_reflns_limit_l_max 20
_diffrn_reflns_limit_l_min -20
_diffrn_reflns_number 29085
_diffrn_reflns_theta_full 27.5
_diffrn_reflns_theta_max 27.49
_diffrn_reflns_theta_min 2.25
_exptl_absorpt_coefficient_mu 2.631
_exptl_absorpt_correction_T_max 0.7197
_exptl_absorpt_correction_T_min 0.6423
_exptl_absorpt_correction_type multi-scan_(Otwinowski_&_Minor,_1997)
_exptl_crystal_colour_modifier dark
_exptl_crystal_colour_primary red
_exptl_crystal_density_diffrn 1.807
_exptl_crystal_description plate
_exptl_crystal_F_000 1308
_exptl_crystal_size_max 0.44
_exptl_crystal_size_mid 0.38
_exptl_crystal_size_min 0.13
_refine_diff_density_max 2.10
_refine_diff_density_min -1.83
_refine_ls_extinction_method none
_refine_ls_goodness_of_fit_ref 1.014
_refine_ls_hydrogen_treatment constr
_refine_ls_matrix_type full
_refine_ls_number_parameters 733
_refine_ls_number_reflns 11059
_refine_ls_number_restraints 0
_refine_ls_R_factor_all 0.077
_refine_ls_R_factor_gt 0.045
_refine_ls_shift/su_max 0.001
_refine_ls_structure_factor_coef Fsqd
_refine_ls_weighting_details '1/[\s^2^(Fo^2^)+(0.0501P)^2^+0.0000P] where P=(Fo^2^+2Fc^2^)/3  '
_refine_ls_weighting_scheme calc
_refine_ls_wR_factor_gt 0.091
_refine_ls_wR_factor_ref 0.105
_reflns_number_gt 7982
_reflns_number_total 11059
_reflns_threshold_expression >2.0\s(I)
_cod_data_source_file ja065551psi20060801_085046.cif
_cod_data_source_block EAI15
_cod_original_cell_volume 2452.6(2)
_cod_original_formula_sum 'C53 H31 B1 F20 N3 O3 Re1'
_cod_database_code 4109043

loop_
_symmetry_equiv_pos_as_xyz
'x, y, z'
'-x, -y, -z'

loop_
_atom_site_label
_atom_site_fract_x
_atom_site_fract_y
_atom_site_fract_z
_atom_site_U_iso_or_equiv
_atom_site_adp_type
_atom_site_occupancy
_atom_site_symmetry_multiplicity
_atom_site_calc_flag
_atom_site_refinement_flags
Re 0.104292(16) 0.343254(14) 0.267345(14) 0.03063(8) Uani 1 1 d .
F(412) 0.2932(2) 0.22656(19) -0.34030(19) 0.0368(7) Uani 1 1 d .
F(413) 0.3344(3) 0.1740(2) -0.5017(2) 0.0463(8) Uani 1 1 d .
F(414) 0.3889(2) -0.0261(2) -0.5778(2) 0.0474(8) Uani 1 1 d .
F(415) 0.4062(3) -0.1689(2) -0.4850(2) 0.0475(8) Uani 1 1 d .
F(416) 0.3579(3) -0.1226(2) -0.32785(19) 0.0412(7) Uani 1 1 d .
F(422) 0.2244(2) 0.1969(2) -0.06466(19) 0.0410(7) Uani 1 1 d .
F(423) 0.3405(3) 0.3496(2) 0.0737(2) 0.0513(8) Uani 1 1 d .
F(424) 0.5370(3) 0.4377(2) 0.0649(2) 0.0560(9) Uani 1 1 d .
F(425) 0.6105(2) 0.3669(2) -0.0869(2) 0.0542(9) Uani 1 1 d .
F(426) 0.4998(2) 0.2115(2) -0.2239(2) 0.0387(7) Uani 1 1 d .
F(432) 0.1022(2) -0.0128(2) -0.1675(2) 0.0373(7) Uani 1 1 d .
F(433) 0.1386(2) -0.1618(2) -0.08887(19) 0.0398(7) Uani 1 1 d .
F(434) 0.3455(3) -0.2249(2) -0.0424(2) 0.0462(8) Uani 1 1 d .
F(435) 0.5209(2) -0.1342(2) -0.0812(2) 0.0476(8) Uani 1 1 d .
F(436) 0.4849(2) 0.0106(2) -0.1672(2) 0.0380(7) Uani 1 1 d .
F(442) 0.1683(2) 0.30335(19) -0.2012(2) 0.0407(7) Uani 1 1 d .
F(443) -0.0414(3) 0.3274(2) -0.2662(2) 0.0511(8) Uani 1 1 d .
F(444) -0.1829(2) 0.1585(2) -0.3722(2) 0.0601(10) Uani 1 1 d .
F(445) -0.1054(3) -0.0375(2) -0.4138(3) 0.0661(11) Uani 1 1 d .
F(446) 0.1076(2) -0.06484(19) -0.3480(2) 0.0425(7) Uani 1 1 d .
O 0.0247(3) 0.2390(2) 0.2707(2) 0.0367(8) Uani 1 1 d .
O(1) 0.2158(3) 0.4339(2) 0.2372(2) 0.0376(8) Uani 1 1 d .
O(22) -0.0019(3) 0.4094(2) 0.1978(2) 0.0363(8) Uani 1 1 d .
N(8) 0.2469(3) 0.2672(3) 0.2984(3) 0.0308(9) Uani 1 1 d .
N(15) 0.1195(3) 0.2313(3) 0.1408(3) 0.0271(8) Uani 1 1 d .
N(30) 0.1211(3) 0.4273(3) 0.3765(3) 0.0312(9) Uani 1 1 d .
C(1) 0.3168(4) 0.4698(4) 0.2857(3) 0.0370(12) Uani 1 1 d .
C(2) 0.3658(5) 0.5627(4) 0.2791(4) 0.0525(16) Uani 1 1 d .
C(3) 0.4695(5) 0.6025(5) 0.3291(4) 0.0618(18) Uani 1 1 d .
C(4) 0.5330(5) 0.5515(5) 0.3846(4) 0.0562(16) Uani 1 1 d .
C(5) 0.4914(5) 0.4581(4) 0.3910(4) 0.0470(14) Uani 1 1 d .
C(6) 0.3815(4) 0.4160(4) 0.3426(3) 0.0357(12) Uani 1 1 d .
C(7) 0.3473(4) 0.3111(4) 0.3332(3) 0.0351(12) Uani 1 1 d .
C(9) 0.2268(4) 0.1527(3) 0.2514(3) 0.0319(11) Uani 1 1 d .
C(10) 0.3214(5) 0.0830(4) 0.2680(4) 0.0390(12) Uani 1 1 d .
C(11) 0.2776(5) -0.0310(4) 0.2145(4) 0.0450(14) Uani 1 1 d .
C(12) 0.2354(4) -0.0437(4) 0.1159(4) 0.0391(12) Uani 1 1 d .
C(13) 0.1481(4) 0.0340(3) 0.0967(4) 0.0376(12) Uani 1 1 d .
C(14) 0.1944(4) 0.1462(3) 0.1517(3) 0.0299(11) Uani 1 1 d .
C(16) 0.0709(4) 0.2356(4) 0.0624(3) 0.0315(11) Uani 1 1 d .
C(17) -0.0012(4) 0.3151(4) 0.0433(3) 0.0307(11) Uani 1 1 d .
C(18) -0.0417(4) 0.3073(4) -0.0467(4) 0.0408(13) Uani 1 1 d .
C(19) -0.1128(5) 0.3784(4) -0.0717(4) 0.0468(14) Uani 1 1 d .
C(20) -0.1460(4) 0.4580(4) -0.0062(4) 0.0446(14) Uani 1 1 d .
C(21) -0.1077(4) 0.4662(4) 0.0824(4) 0.0405(13) Uani 1 1 d .
C(22) -0.0343(4) 0.3952(4) 0.1085(3) 0.0326(11) Uani 1 1 d .
C(31) 0.1455(4) 0.4699(3) 0.4680(3) 0.0295(11) Uani 1 1 d .
C(32) 0.1273(4) 0.4088(4) 0.5218(3) 0.0327(11) Uani 1 1 d .
C(33) 0.1600(4) 0.4526(4) 0.6139(3) 0.0387(12) Uani 1 1 d .
C(34) 0.2087(4) 0.5553(4) 0.6532(4) 0.0421(13) Uani 1 1 d .
C(35) 0.2197(5) 0.6169(4) 0.5985(4) 0.0438(14) Uani 1 1 d .
C(36) 0.1905(5) 0.5772(4) 0.5064(4) 0.0392(13) Uani 1 1 d .
C(321) 0.0764(5) 0.2963(4) 0.4813(4) 0.0435(13) Uani 1 1 d .
C(341) 0.2492(6) 0.6001(5) 0.7539(4) 0.0611(17) Uani 1 1 d .
C(361) 0.2041(6) 0.6443(4) 0.4491(4) 0.066(2) Uani 1 1 d .
C(411) 0.3243(4) 0.0564(3) -0.3231(3) 0.0285(11) Uani 1 1 d .
C(412) 0.3199(4) 0.1263(4) -0.3747(3) 0.0331(11) Uani 1 1 d .
C(413) 0.3408(4) 0.1014(4) -0.4576(3) 0.0365(12) Uani 1 1 d .
C(414) 0.3682(4) 0.0006(4) -0.4967(3) 0.0366(12) Uani 1 1 d .
C(415) 0.3747(4) -0.0708(4) -0.4497(3) 0.0347(12) Uani 1 1 d .
C(416) 0.3526(4) -0.0437(4) -0.3666(3) 0.0319(11) Uani 1 1 d .
C(421) 0.3537(4) 0.1976(3) -0.1533(3) 0.0271(10) Uani 1 1 d .
C(422) 0.3208(4) 0.2381(3) -0.0735(3) 0.0308(11) Uani 1 1 d .
C(423) 0.3784(4) 0.3175(4) -0.0009(3) 0.0353(12) Uani 1 1 d .
C(424) 0.4765(4) 0.3613(4) -0.0051(4) 0.0374(13) Uani 1 1 d .
C(425) 0.5136(4) 0.3259(4) -0.0819(4) 0.0371(13) Uani 1 1 d .
C(426) 0.4530(4) 0.2442(3) -0.1529(3) 0.0308(11) Uani 1 1 d .
C(431) 0.2922(4) 0.0042(3) -0.1782(3) 0.0276(10) Uani 1 1 d .
C(432) 0.2073(4) -0.0425(3) -0.1527(3) 0.0283(11) Uani 1 1 d .
C(433) 0.2241(4) -0.1186(3) -0.1088(3) 0.0299(11) Uani 1 1 d .
C(434) 0.3294(4) -0.1505(4) -0.0847(3) 0.0330(11) Uani 1 1 d .
C(435) 0.4168(4) -0.1053(4) -0.1044(3) 0.0332(11) Uani 1 1 d .
C(436) 0.3945(4) -0.0300(3) -0.1495(3) 0.0308(11) Uani 1 1 d .
C(441) 0.1494(4) 0.1166(3) -0.2672(3) 0.0279(10) Uani 1 1 d .
C(442) 0.1046(4) 0.2140(3) -0.2511(3) 0.0309(11) Uani 1 1 d .
C(443) -0.0047(4) 0.2290(4) -0.2861(4) 0.0364(12) Uani 1 1 d .
C(444) -0.0757(4) 0.1446(4) -0.3397(4) 0.0430(14) Uani 1 1 d .
C(445) -0.0360(4) 0.0470(4) -0.3601(4) 0.0414(13) Uani 1 1 d .
C(446) 0.0737(4) 0.0348(4) -0.3245(3) 0.0348(12) Uani 1 1 d .
B(4) 0.2803(4) 0.0943(4) -0.2298(4) 0.0290(12) Uani 1 1 d .
H(2) 0.3259 0.5978 0.2394 0.063 Uiso 1 1 calc R
H(3) 0.4990 0.6672 0.3259 0.074 Uiso 1 1 calc R
H(4) 0.6054 0.5809 0.4183 0.067 Uiso 1 1 calc R
H(5) 0.5361 0.4219 0.4277 0.056 Uiso 1 1 calc R
H(7) 0.4024 0.2688 0.3541 0.042 Uiso 1 1 calc R
H(9) 0.1609 0.1255 0.2670 0.038 Uiso 1 1 calc R
H(14) 0.2640 0.1609 0.1339 0.036 Uiso 1 1 calc R
H(16) 0.0837 0.1814 0.0128 0.038 Uiso 1 1 calc R
H(18) -0.0198 0.2523 -0.0912 0.049 Uiso 1 1 calc R
H(19) -0.1391 0.3734 -0.1330 0.056 Uiso 1 1 calc R
H(20) -0.1955 0.5070 -0.0232 0.053 Uiso 1 1 calc R
H(21) -0.1312 0.5205 0.1264 0.049 Uiso 1 1 calc R
H(33) 0.1489 0.4114 0.6511 0.046 Uiso 1 1 calc R
H(35) 0.2481 0.6886 0.6253 0.053 Uiso 1 1 calc R
H(10A) 0.3454 0.0898 0.3324 0.047 Uiso 1 1 calc R
H(10B) 0.3859 0.1039 0.2481 0.047 Uiso 1 1 calc R
H(11A) 0.3381 -0.0785 0.2226 0.054 Uiso 1 1 calc R
H(11B) 0.2164 -0.0521 0.2378 0.054 Uiso 1 1 calc R
H(12A) 0.2023 -0.1169 0.0850 0.047 Uiso 1 1 calc R
H(12B) 0.2993 -0.0331 0.0908 0.047 Uiso 1 1 calc R
H(13A) 0.1301 0.0281 0.0322 0.045 Uiso 1 1 calc R
H(13B) 0.0789 0.0168 0.1125 0.045 Uiso 1 1 calc R
H(32A) 0.0058 0.2948 0.4383 0.065 Uiso 1 1 calc R
H(32B) 0.0627 0.2690 0.5287 0.065 Uiso 1 1 calc R
H(32C) 0.1276 0.2523 0.4507 0.065 Uiso 1 1 calc R
H(34A) 0.3269 0.6283 0.7689 0.092 Uiso 1 1 calc R
H(34B) 0.2439 0.5440 0.7815 0.092 Uiso 1 1 calc R
H(34C) 0.2030 0.6568 0.7763 0.092 Uiso 1 1 calc R
H(36A) 0.1904 0.7174 0.4783 0.099 Uiso 1 1 calc R
H(36B) 0.1508 0.6178 0.3911 0.099 Uiso 1 1 calc R
H(36C) 0.2801 0.6420 0.4404 0.099 Uiso 1 1 calc R

loop_
_atom_site_aniso_label
_atom_site_aniso_U_11
_atom_site_aniso_U_22
_atom_site_aniso_U_33
_atom_site_aniso_U_12
_atom_site_aniso_U_13
_atom_site_aniso_U_23
Re 0.02561(12) 0.02952(11) 0.03246(13) -0.00071(7) 0.00369(8) 0.00522(8)
F(412) 0.0387(17) 0.0334(15) 0.0398(17) 0.0019(12) 0.0049(14) 0.0168(13)
F(413) 0.0431(19) 0.0609(19) 0.0455(19) 0.0031(14) 0.0081(15) 0.0340(16)
F(414) 0.0381(19) 0.070(2) 0.0374(19) -0.0006(15) 0.0109(15) 0.0189(16)
F(415) 0.050(2) 0.0430(17) 0.047(2) 0.0051(14) 0.0170(16) 0.0044(14)
F(416) 0.054(2) 0.0308(14) 0.0417(18) 0.0027(13) 0.0153(15) 0.0123(13)
F(422) 0.0349(17) 0.0462(16) 0.0415(18) -0.0020(13) 0.0130(14) 0.0095(14)
F(423) 0.060(2) 0.0472(17) 0.0383(19) 0.0072(15) 0.0070(17) 0.0040(14)
F(424) 0.059(2) 0.0376(16) 0.048(2) -0.0097(15) -0.0216(17) 0.0044(14)
F(425) 0.0330(18) 0.0515(18) 0.072(2) -0.0193(14) -0.0075(16) 0.0254(17)
F(426) 0.0274(16) 0.0466(16) 0.0436(18) -0.0072(12) 0.0033(14) 0.0196(14)
F(432) 0.0229(15) 0.0420(15) 0.0532(19) 0.0005(11) 0.0087(13) 0.0242(14)
F(433) 0.0370(17) 0.0426(16) 0.0432(18) -0.0080(12) 0.0060(14) 0.0207(14)
F(434) 0.057(2) 0.0409(16) 0.049(2) 0.0090(14) 0.0079(16) 0.0289(15)
F(435) 0.0317(17) 0.0560(18) 0.061(2) 0.0170(13) 0.0037(15) 0.0322(16)
F(436) 0.0216(15) 0.0445(16) 0.0531(19) 0.0035(12) 0.0086(14) 0.0227(14)
F(442) 0.0330(17) 0.0270(13) 0.0490(19) 0.0002(11) -0.0090(14) 0.0057(13)
F(443) 0.0397(19) 0.0426(17) 0.063(2) 0.0136(13) -0.0038(16) 0.0153(15)
F(444) 0.0268(17) 0.0578(19) 0.090(3) -0.0024(14) -0.0177(17) 0.0381(19)
F(445) 0.042(2) 0.0410(17) 0.092(3) -0.0154(14) -0.0319(19) 0.0223(18)
F(446) 0.0390(18) 0.0265(14) 0.0516(19) -0.0035(12) -0.0062(14) 0.0088(13)
O 0.035(2) 0.0273(16) 0.042(2) -0.0013(14) 0.0117(17) -0.0006(15)
O(1) 0.033(2) 0.0388(18) 0.040(2) -0.0082(15) -0.0006(17) 0.0179(16)
O(22) 0.031(2) 0.0345(18) 0.036(2) 0.0039(14) -0.0006(16) 0.0044(15)
N(8) 0.031(2) 0.031(2) 0.030(2) 0.0018(17) 0.0056(19) 0.0100(17)
N(15) 0.017(2) 0.036(2) 0.027(2) 0.0041(15) 0.0010(17) 0.0111(17)
N(30) 0.022(2) 0.0252(19) 0.041(3) 0.0053(15) 0.0035(19) 0.0058(18)
C(1) 0.028(3) 0.046(3) 0.034(3) -0.005(2) 0.002(2) 0.012(2)
C(2) 0.049(4) 0.055(3) 0.051(4) -0.020(3) -0.004(3) 0.026(3)
C(3) 0.054(4) 0.069(4) 0.059(4) -0.030(3) -0.001(3) 0.025(3)
C(4) 0.030(3) 0.078(4) 0.051(4) -0.020(3) 0.000(3) 0.012(3)
C(5) 0.034(3) 0.058(3) 0.041(3) -0.004(3) 0.001(3) 0.008(3)
C(6) 0.028(3) 0.046(3) 0.031(3) 0.000(2) 0.003(2) 0.012(2)
C(7) 0.029(3) 0.046(3) 0.029(3) 0.006(2) 0.002(2) 0.013(2)
C(9) 0.039(3) 0.030(2) 0.029(3) 0.002(2) 0.011(2) 0.009(2)
C(10) 0.045(3) 0.041(3) 0.034(3) 0.015(2) 0.010(3) 0.015(2)
C(11) 0.052(4) 0.044(3) 0.049(4) 0.016(3) 0.021(3) 0.022(3)
C(12) 0.037(3) 0.037(3) 0.044(3) 0.007(2) 0.012(3) 0.012(2)
C(13) 0.035(3) 0.035(3) 0.038(3) 0.003(2) 0.006(2) 0.005(2)
C(14) 0.025(3) 0.033(2) 0.032(3) 0.0059(19) 0.008(2) 0.009(2)
C(16) 0.022(3) 0.034(3) 0.037(3) -0.0091(19) 0.005(2) 0.010(2)
C(17) 0.023(3) 0.035(3) 0.034(3) -0.0080(19) 0.002(2) 0.016(2)
C(18) 0.033(3) 0.045(3) 0.043(3) -0.004(2) 0.003(3) 0.016(3)
C(19) 0.036(3) 0.059(4) 0.047(4) -0.009(3) -0.002(3) 0.028(3)
C(20) 0.030(3) 0.047(3) 0.059(4) -0.003(2) -0.003(3) 0.031(3)
C(21) 0.027(3) 0.032(3) 0.055(4) -0.003(2) -0.001(3) 0.009(2)
C(22) 0.023(3) 0.032(3) 0.040(3) -0.0088(19) -0.001(2) 0.014(2)
C(31) 0.023(3) 0.031(2) 0.027(3) 0.0018(19) -0.004(2) 0.005(2)
C(32) 0.026(3) 0.036(3) 0.032(3) 0.007(2) 0.003(2) 0.007(2)
C(33) 0.036(3) 0.046(3) 0.033(3) 0.001(2) 0.006(2) 0.014(2)
C(34) 0.032(3) 0.049(3) 0.036(3) 0.003(2) 0.001(2) 0.004(3)
C(35) 0.047(4) 0.031(3) 0.039(3) 0.001(2) -0.003(3) -0.001(2)
C(36) 0.045(3) 0.027(2) 0.039(3) 0.001(2) -0.001(3) 0.007(2)
C(321) 0.051(4) 0.038(3) 0.041(3) -0.008(2) 0.009(3) 0.011(2)
C(341) 0.059(4) 0.076(4) 0.034(3) -0.008(3) 0.002(3) 0.003(3)
C(361) 0.105(6) 0.039(3) 0.046(4) -0.012(3) -0.001(4) 0.016(3)
C(411) 0.020(2) 0.036(3) 0.030(3) -0.0033(19) -0.001(2) 0.015(2)
C(412) 0.025(3) 0.036(3) 0.036(3) -0.003(2) 0.001(2) 0.012(2)
C(413) 0.027(3) 0.052(3) 0.032(3) -0.007(2) 0.002(2) 0.020(3)
C(414) 0.021(3) 0.056(3) 0.031(3) -0.004(2) 0.004(2) 0.013(3)
C(415) 0.031(3) 0.040(3) 0.031(3) -0.002(2) 0.005(2) 0.009(2)
C(416) 0.028(3) 0.033(3) 0.035(3) -0.003(2) -0.002(2) 0.016(2)
C(421) 0.021(2) 0.026(2) 0.033(3) 0.0026(18) -0.002(2) 0.014(2)
C(422) 0.026(3) 0.030(2) 0.036(3) 0.0009(19) 0.000(2) 0.014(2)
C(423) 0.040(3) 0.033(3) 0.030(3) 0.007(2) 0.001(2) 0.009(2)
C(424) 0.037(3) 0.029(2) 0.035(3) -0.003(2) -0.014(2) 0.009(2)
C(425) 0.025(3) 0.032(3) 0.053(4) -0.007(2) -0.007(2) 0.023(3)
C(426) 0.025(3) 0.031(2) 0.037(3) -0.0021(19) -0.001(2) 0.017(2)
C(431) 0.023(3) 0.028(2) 0.021(2) 0.0045(18) -0.003(2) -0.0016(19)
C(432) 0.019(2) 0.029(2) 0.034(3) 0.0024(18) 0.002(2) 0.008(2)
C(433) 0.031(3) 0.028(2) 0.031(3) -0.005(2) 0.007(2) 0.010(2)
C(434) 0.040(3) 0.032(3) 0.029(3) 0.004(2) 0.005(2) 0.015(2)
C(435) 0.027(3) 0.032(3) 0.036(3) 0.006(2) 0.000(2) 0.010(2)
C(436) 0.029(3) 0.032(2) 0.032(3) -0.003(2) 0.006(2) 0.010(2)
C(441) 0.027(3) 0.028(2) 0.030(3) -0.0027(19) 0.002(2) 0.014(2)
C(442) 0.024(3) 0.033(3) 0.035(3) 0.0001(19) 0.000(2) 0.013(2)
C(443) 0.036(3) 0.031(3) 0.042(3) 0.005(2) 0.004(2) 0.015(2)
C(444) 0.024(3) 0.044(3) 0.060(4) -0.001(2) -0.005(3) 0.027(3)
C(445) 0.029(3) 0.036(3) 0.051(4) -0.012(2) -0.010(3) 0.016(2)
C(446) 0.032(3) 0.028(3) 0.041(3) -0.002(2) -0.003(2) 0.014(2)
B(4) 0.024(3) 0.026(3) 0.036(3) -0.001(2) 0.002(2) 0.011(2)

loop_
_atom_type_symbol
_atom_type_radius_bond
Re 1.28
F 0.72
O 0.73
N 0.75
C 0.77
B 0.82
H 0.32

loop_
_geom_angle_atom_site_label_1
_geom_angle_atom_site_label_2
_geom_angle_atom_site_label_3
_geom_angle
O Re N30 100.89(17)
O Re O22 102.02(15)
N30 Re O22 103.29(15)
O Re O1 163.38(14)
N30 Re O1 93.47(16)
O22 Re O1 82.52(14)
O Re N8 90.00(15)
N30 Re N8 94.01(16)
O22 Re N8 156.47(15)
O1 Re N8 80.62(14)
O Re N15 82.33(15)
N30 Re N15 167.98(15)
O22 Re N15 87.19(14)
O1 Re N15 81.93(14)
N8 Re N15 74.32(14)
C1 O1 Re 126.1(3)
C22 O22 Re 132.3(3)
C7 N8 C9 121.1(4)
C7 N8 Re 126.5(3)
C9 N8 Re 110.1(3)
C16 N15 C14 120.6(4)
C16 N15 Re 125.5(3)
C14 N15 Re 113.9(3)
C31 N30 Re 164.7(3)
O1 C1 C2 119.3(5)
O1 C1 C6 122.6(4)
C2 C1 C6 118.0(5)
C3 C2 C1 120.8(6)
C3 C2 H2 119.60
C1 C2 H2 119.60
C2 C3 C4 121.7(5)
C2 C3 H3 119.10
C4 C3 H3 119.10
C5 C4 C3 120.2(5)
C5 C4 H4 119.90
C3 C4 H4 119.90
C4 C5 C6 119.8(5)
C4 C5 H5 120.10
C6 C5 H5 120.10
C7 C6 C5 119.9(5)
C7 C6 C1 118.9(4)
C5 C6 C1 119.4(5)
N8 C7 C6 125.6(5)
N8 C7 H7 117.20
C6 C7 H7 117.20
N8 C9 C10 117.8(4)
N8 C9 C14 104.1(3)
C10 C9 C14 109.9(4)
N8 C9 H9 108.30
C10 C9 H9 108.30
C14 C9 H9 108.30
C9 C10 C11 107.1(4)
C9 C10 H10A 110.30
C11 C10 H10A 110.30
C9 C10 H10B 110.30
C11 C10 H10B 110.30
H10A C10 H10B 108.50
C12 C11 C10 111.9(4)
C12 C11 H11A 109.20
C10 C11 H11A 109.20
C12 C11 H11B 109.20
C10 C11 H11B 109.20
H11A C11 H11B 107.90
C11 C12 C13 113.3(4)
C11 C12 H12A 108.90
C13 C12 H12A 108.90
C11 C12 H12B 108.90
C13 C12 H12B 108.90
H12A C12 H12B 107.70
C14 C13 C12 109.1(4)
C14 C13 H13A 109.90
C12 C13 H13A 109.90
C14 C13 H13B 109.90
C12 C13 H13B 109.90
H13A C13 H13B 108.30
N15 C14 C13 115.9(4)
N15 C14 C9 108.6(4)
C13 C14 C9 109.1(4)
N15 C14 H14 107.70
C13 C14 H14 107.70
C9 C14 H14 107.70
N15 C16 C17 125.8(5)
N15 C16 H16 117.10
C17 C16 H16 117.10
C22 C17 C18 119.5(5)
C22 C17 C16 124.0(5)
C18 C17 C16 116.4(5)
C19 C18 C17 120.7(5)
C19 C18 H18 119.60
C17 C18 H18 119.60
C18 C19 C20 119.4(5)
C18 C19 H19 120.30
C20 C19 H19 120.30
C21 C20 C19 120.6(5)
C21 C20 H20 119.70
C19 C20 H20 119.70
C20 C21 C22 120.4(5)
C20 C21 H21 119.80
C22 C21 H21 119.80
O22 C22 C17 124.7(4)
O22 C22 C21 115.9(5)
C17 C22 C21 119.3(5)
N30 C31 C32 120.4(4)
N30 C31 C36 118.6(4)
C32 C31 C36 121.0(4)
C33 C32 C31 118.5(4)
C33 C32 C321 120.3(4)
C31 C32 C321 121.2(4)
C32 C33 C34 121.6(5)
C32 C33 H33 119.20
C34 C33 H33 119.20
C35 C34 C33 118.8(5)
C35 C34 C341 120.2(5)
C33 C34 C341 121.0(5)
C36 C35 C34 122.1(5)
C36 C35 H35 119.00
C34 C35 H35 119.00
C35 C36 C31 117.7(5)
C35 C36 C361 121.1(4)
C31 C36 C361 121.1(5)
C32 C321 H32A 109.50
C32 C321 H32B 109.50
H32A C321 H32B 109.50
C32 C321 H32C 109.50
H32A C321 H32C 109.50
H32B C321 H32C 109.50
C34 C341 H34A 109.50
C34 C341 H34B 109.50
H34A C341 H34B 109.50
C34 C341 H34C 109.50
H34A C341 H34C 109.50
H34B C341 H34C 109.50
C36 C361 H36A 109.50
C36 C361 H36B 109.50
H36A C361 H36B 109.50
C36 C361 H36C 109.50
H36A C361 H36C 109.50
H36B C361 H36C 109.50
C416 C411 C412 112.2(4)
C416 C411 B4 128.5(4)
C412 C411 B4 118.7(4)
F412 C412 C413 116.6(4)
F412 C412 C411 118.4(4)
C413 C412 C411 125.0(5)
F413 C413 C412 120.6(5)
F413 C413 C414 119.8(5)
C412 C413 C414 119.6(4)
F414 C414 C415 120.8(5)
F414 C414 C413 120.9(4)
C415 C414 C413 118.2(5)
F415 C415 C414 119.3(5)
F415 C415 C416 119.8(4)
C414 C415 C416 120.9(5)
F416 C416 C415 115.5(4)
F416 C416 C411 120.5(4)
C415 C416 C411 124.0(4)
C426 C421 C422 113.0(4)
C426 C421 B4 128.1(4)
C422 C421 B4 118.5(4)
F422 C422 C423 115.9(4)
F422 C422 C421 118.9(4)
C423 C422 C421 125.3(5)
F423 C423 C424 120.6(4)
F423 C423 C422 120.6(5)
C424 C423 C422 118.8(5)
F424 C424 C423 121.0(5)
F424 C424 C425 119.9(5)
C423 C424 C425 119.1(4)
F425 C425 C424 120.0(4)
F425 C425 C426 120.2(5)
C424 C425 C426 119.7(5)
F426 C426 C421 121.0(4)
F426 C426 C425 115.0(4)
C421 C426 C425 124.0(5)
C436 C431 C432 112.0(4)
C436 C431 B4 120.5(4)
C432 C431 B4 127.4(4)
F432 C432 C433 114.5(4)
F432 C432 C431 121.5(4)
C433 C432 C431 124.0(4)
F433 C433 C434 119.2(4)
F433 C433 C432 120.7(4)
C434 C433 C432 120.0(4)
F434 C434 C435 121.0(4)
F434 C434 C433 120.0(4)
C435 C434 C433 119.0(4)
F435 C435 C434 120.5(4)
F435 C435 C436 121.2(4)
C434 C435 C436 118.3(4)
F436 C436 C431 118.5(4)
F436 C436 C435 114.9(4)
C431 C436 C435 126.5(4)
C442 C441 C446 113.1(4)
C442 C441 B4 126.2(4)
C446 C441 B4 120.6(4)
F442 C442 C443 114.8(4)
F442 C442 C441 121.1(4)
C443 C442 C441 124.1(4)
F443 C443 C444 120.2(5)
F443 C443 C442 120.0(4)
C444 C443 C442 119.8(4)
F444 C444 C445 120.9(5)
F444 C444 C443 120.1(5)
C445 C444 C443 119.0(5)
F445 C445 C444 119.6(5)
F445 C445 C446 120.6(5)
C444 C445 C446 119.7(4)
F446 C446 C445 116.5(4)
F446 C446 C441 119.2(4)
C445 C446 C441 124.3(5)
C431 B4 C421 102.7(4)
C431 B4 C411 112.1(4)
C421 B4 C411 114.1(4)
C431 B4 C441 113.0(4)
C421 B4 C441 113.6(4)
C411 B4 C441 101.8(4)

loop_
_geom_bond_atom_site_label_1
_geom_bond_atom_site_label_2
_geom_bond_distance
Re O 1.714(3)
Re N30 1.751(4)
Re O22 1.914(3)
Re O1 2.052(3)
Re N8 2.070(4)
Re N15 2.192(4)
F412 C412 1.356(5)
F413 C413 1.347(5)
F414 C414 1.335(6)
F415 C415 1.356(6)
F416 C416 1.360(5)
F422 C422 1.363(5)
F423 C423 1.341(6)
F424 C424 1.343(5)
F425 C425 1.342(5)
F426 C426 1.358(6)
F432 C432 1.348(5)
F433 C433 1.343(5)
F434 C434 1.344(5)
F435 C435 1.346(5)
F436 C436 1.359(5)
F442 C442 1.350(5)
F443 C443 1.355(5)
F444 C444 1.345(6)
F445 C445 1.354(5)
F446 C446 1.360(5)
O1 C1 1.316(6)
O22 C22 1.359(6)
N8 C7 1.297(6)
N8 C9 1.477(6)
N15 C16 1.286(6)
N15 C14 1.487(5)
N30 C31 1.376(6)
C1 C2 1.412(7)
C1 C6 1.429(7)
C2 C3 1.360(8)
C2 H2 0.9500
C3 C4 1.382(8)
C3 H3 0.9500
C4 C5 1.380(8)
C4 H4 0.9500
C5 C6 1.424(7)
C5 H5 0.9500
C6 C7 1.408(7)
C7 H7 0.9500
C9 C10 1.518(7)
C9 C14 1.542(7)
C9 H9 1.0000
C10 C11 1.531(7)
C10 H10A 0.9900
C10 H10B 0.9900
C11 C12 1.514(7)
C11 H11A 0.9900
C11 H11B 0.9900
C12 C13 1.538(7)
C12 H12A 0.9900
C12 H12B 0.9900
C13 C14 1.525(6)
C13 H13A 0.9900
C13 H13B 0.9900
C14 H14 1.0000
C16 C17 1.439(7)
C16 H16 0.9500
C17 C22 1.395(7)
C17 C18 1.396(7)
C18 C19 1.376(7)
C18 H18 0.9500
C19 C20 1.393(8)
C19 H19 0.9500
C20 C21 1.370(8)
C20 H20 0.9500
C21 C22 1.397(7)
C21 H21 0.9500
C31 C32 1.397(7)
C31 C36 1.428(6)
C32 C33 1.389(7)
C32 C321 1.512(6)
C33 C34 1.392(7)
C33 H33 0.9500
C34 C35 1.391(7)
C34 C341 1.517(8)
C35 C36 1.382(7)
C35 H35 0.9500
C36 C361 1.489(7)
C321 H32A 0.9800
C321 H32B 0.9800
C321 H32C 0.9800
C341 H34A 0.9800
C341 H34B 0.9800
C341 H34C 0.9800
C361 H36A 0.9800
C361 H36B 0.9800
C361 H36C 0.9800
C411 C416 1.395(7)
C411 C412 1.408(6)
C411 B4 1.654(8)
C412 C413 1.363(7)
C413 C414 1.380(7)
C414 C415 1.366(7)
C415 C416 1.370(7)
C421 C426 1.370(6)
C421 C422 1.393(7)
C421 B4 1.649(7)
C422 C423 1.373(7)
C423 C424 1.366(7)
C424 C425 1.371(8)
C425 C426 1.388(7)
C431 C436 1.371(6)
C431 C432 1.410(6)
C431 B4 1.633(7)
C432 C433 1.383(6)
C433 C434 1.378(7)
C434 C435 1.373(7)
C435 C436 1.392(6)
C441 C442 1.384(6)
C441 C446 1.387(6)
C441 B4 1.654(7)
C442 C443 1.381(7)
C443 C444 1.362(7)
C444 C445 1.361(7)
C445 C446 1.378(7)

loop_
_geom_torsion_atom_site_label_1
_geom_torsion_atom_site_label_2
_geom_torsion_atom_site_label_3
_geom_torsion_atom_site_label_4
_geom_torsion
O Re O(1) C(1) -100.5(6)
N(30) Re O(1) C(1) 49.4(4)
O(22) Re O(1) C(1) 152.3(4)
N(8) Re O(1) C(1) -44.1(4)
N(15) Re O(1) C(1) -119.5(4)
O Re O(22) C(22) -89.6(4)
N(30) Re O(22) C(22) 166.0(4)
O(1) Re O(22) C(22) 74.2(4)
N(8) Re O(22) C(22) 29.7(6)
N(15) Re O(22) C(22) -8.1(4)
O Re N(8) C(7) -158.3(4)
N(30) Re N(8) C(7) -57.4(4)
O(22) Re N(8) C(7) 80.3(5)
O(1) Re N(8) C(7) 35.5(4)
N(15) Re N(8) C(7) 119.7(4)
O Re N(8) C(9) 38.9(3)
N(30) Re N(8) C(9) 139.8(3)
O(22) Re N(8) C(9) -82.6(4)
O(1) Re N(8) C(9) -127.3(3)
N(15) Re N(8) C(9) -43.2(3)
O Re N(15) C(16) 106.6(4)
N(30) Re N(15) C(16) -146.9(7)
O(22) Re N(15) C(16) 4.1(4)
O(1) Re N(15) C(16) -78.7(4)
N(8) Re N(15) C(16) -161.2(4)
O Re N(15) C(14) -74.0(3)
N(30) Re N(15) C(14) 32.5(8)
O(22) Re N(15) C(14) -176.5(3)
O(1) Re N(15) C(14) 100.7(3)
N(8) Re N(15) C(14) 18.2(3)
O Re N(30) C(31) 56.1(13)
O(22) Re N(30) C(31) 161.4(13)
O(1) Re N(30) C(31) -115.5(13)
N(8) Re N(30) C(31) -34.7(13)
N(15) Re N(30) C(31) -48.4(17)
Re O(1) C(1) C(2) -153.8(4)
Re O(1) C(1) C(6) 28.8(7)
O(1) C(1) C(2) C(3) 179.2(6)
C(6) C(1) C(2) C(3) -3.3(9)
C(1) C(2) C(3) C(4) 3.3(11)
C(2) C(3) C(4) C(5) -0.6(11)
C(3) C(4) C(5) C(6) -2.0(9)
C(4) C(5) C(6) C(7) 166.2(5)
C(4) C(5) C(6) C(1) 1.9(8)
O(1) C(1) C(6) C(7) 13.6(8)
C(2) C(1) C(6) C(7) -163.8(5)
O(1) C(1) C(6) C(5) 178.1(5)
C(2) C(1) C(6) C(5) 0.7(8)
C(9) N(8) C(7) C(6) 149.6(5)
Re N(8) C(7) C(6) -11.5(7)
C(5) C(6) C(7) N(8) 173.0(5)
C(1) C(6) C(7) N(8) -22.6(8)
C(7) N(8) C(9) C(10) 17.7(6)
Re N(8) C(9) C(10) -178.4(3)
C(7) N(8) C(9) C(14) -104.2(5)
Re N(8) C(9) C(14) 59.7(4)
N(8) C(9) C(10) C(11) 178.1(4)
C(14) C(9) C(10) C(11) -63.1(5)
C(9) C(10) C(11) C(12) 57.5(6)
C(10) C(11) C(12) C(13) -53.9(6)
C(11) C(12) C(13) C(14) 52.8(6)
C(16) N(15) C(14) C(13) -49.1(6)
Re N(15) C(14) C(13) 131.5(4)
C(16) N(15) C(14) C(9) -172.2(4)
Re N(15) C(14) C(9) 8.3(4)
C(12) C(13) C(14) N(15) -179.9(4)
C(12) C(13) C(14) C(9) -57.0(5)
N(8) C(9) C(14) N(15) -41.2(5)
C(10) C(9) C(14) N(15) -168.1(4)
N(8) C(9) C(14) C(13) -168.3(4)
C(10) C(9) C(14) C(13) 64.8(5)
C(14) N(15) C(16) C(17) -178.5(4)
Re N(15) C(16) C(17) 0.9(6)
N(15) C(16) C(17) C(22) -4.7(7)
N(15) C(16) C(17) C(18) 177.4(4)
C(22) C(17) C(18) C(19) 0.7(7)
C(16) C(17) C(18) C(19) 178.7(4)
C(17) C(18) C(19) C(20) -1.0(8)
C(18) C(19) C(20) C(21) 0.5(8)
C(19) C(20) C(21) C(22) 0.3(8)
Re O(22) C(22) C(17) 7.1(7)
Re O(22) C(22) C(21) -174.0(3)
C(18) C(17) C(22) O(22) 178.9(4)
C(16) C(17) C(22) O(22) 1.0(7)
C(18) C(17) C(22) C(21) 0.1(7)
C(16) C(17) C(22) C(21) -177.8(4)
C(20) C(21) C(22) O(22) -179.5(4)
C(20) C(21) C(22) C(17) -0.6(7)
Re N(30) C(31) C(32) -38.7(15)
Re N(30) C(31) C(36) 140.7(11)
N(30) C(31) C(32) C(33) 175.7(4)
C(36) C(31) C(32) C(33) -3.7(7)
N(30) C(31) C(32) C(321) -2.5(7)
C(36) C(31) C(32) C(321) 178.1(5)
C(31) C(32) C(33) C(34) 0.8(7)
C(321) C(32) C(33) C(34) 179.0(5)
C(32) C(33) C(34) C(35) 3.2(8)
C(32) C(33) C(34) C(341) -177.0(5)
C(33) C(34) C(35) C(36) -4.4(8)
C(341) C(34) C(35) C(36) 175.8(5)
C(34) C(35) C(36) C(31) 1.5(8)
C(34) C(35) C(36) C(361) -179.3(6)
N(30) C(31) C(36) C(35) -176.8(5)
C(32) C(31) C(36) C(35) 2.6(7)
N(30) C(31) C(36) C(361) 4.0(8)
C(32) C(31) C(36) C(361) -176.6(5)
C(416) C(411) C(412) F(412) 179.9(4)
B(4) C(411) C(412) F(412) 8.2(6)
C(416) C(411) C(412) C(413) -0.2(7)
B(4) C(411) C(412) C(413) -171.9(4)
F(412) C(412) C(413) F(413) -0.2(7)
C(411) C(412) C(413) F(413) 180.0(4)
F(412) C(412) C(413) C(414) -179.8(4)
C(411) C(412) C(413) C(414) 0.4(8)
F(413) C(413) C(414) F(414) 0.3(7)
C(412) C(413) C(414) F(414) 179.9(4)
F(413) C(413) C(414) C(415) 179.5(4)
C(412) C(413) C(414) C(415) -0.9(7)
F(414) C(414) C(415) F(415) 2.2(7)
C(413) C(414) C(415) F(415) -177.1(4)
F(414) C(414) C(415) C(416) -179.5(4)
C(413) C(414) C(415) C(416) 1.2(7)
F(415) C(415) C(416) F(416) -4.0(7)
C(414) C(415) C(416) F(416) 177.7(4)
F(415) C(415) C(416) C(411) 177.1(4)
C(414) C(415) C(416) C(411) -1.2(8)
C(412) C(411) C(416) F(416) -178.2(4)
B(4) C(411) C(416) F(416) -7.5(7)
C(412) C(411) C(416) C(415) 0.6(7)
B(4) C(411) C(416) C(415) 171.3(5)
C(426) C(421) C(422) F(422) -178.7(4)
B(4) C(421) C(422) F(422) -5.5(6)
C(426) C(421) C(422) C(423) 0.9(7)
B(4) C(421) C(422) C(423) 174.1(4)
F(422) C(422) C(423) F(423) 0.9(7)
C(421) C(422) C(423) F(423) -178.8(4)
F(422) C(422) C(423) C(424) 179.2(4)
C(421) C(422) C(423) C(424) -0.4(7)
F(423) C(423) C(424) F(424) -0.3(7)
C(422) C(423) C(424) F(424) -178.7(4)
F(423) C(423) C(424) C(425) 179.2(4)
C(422) C(423) C(424) C(425) 0.9(7)
F(424) C(424) C(425) F(425) 0.5(7)
C(423) C(424) C(425) F(425) -179.1(4)
F(424) C(424) C(425) C(426) 177.6(4)
C(423) C(424) C(425) C(426) -2.0(7)
C(422) C(421) C(426) F(426) 177.3(4)
B(4) C(421) C(426) F(426) 4.9(7)
C(422) C(421) C(426) C(425) -2.1(7)
B(4) C(421) C(426) C(425) -174.5(4)
F(425) C(425) C(426) F(426) 0.4(6)
C(424) C(425) C(426) F(426) -176.8(4)
F(425) C(425) C(426) C(421) 179.8(4)
C(424) C(425) C(426) C(421) 2.7(7)
C(436) C(431) C(432) F(432) 174.1(4)
B(4) C(431) C(432) F(432) -1.9(7)
C(436) C(431) C(432) C(433) -3.7(7)
B(4) C(431) C(432) C(433) -179.8(4)
F(432) C(432) C(433) F(433) 4.0(6)
C(431) C(432) C(433) F(433) -178.0(4)
F(432) C(432) C(433) C(434) -175.8(4)
C(431) C(432) C(433) C(434) 2.2(7)
F(433) C(433) C(434) F(434) 0.6(7)
C(432) C(433) C(434) F(434) -179.6(4)
F(433) C(433) C(434) C(435) -179.4(4)
C(432) C(433) C(434) C(435) 0.4(7)
F(434) C(434) C(435) F(435) -0.4(7)
C(433) C(434) C(435) F(435) 179.5(4)
F(434) C(434) C(435) C(436) 178.9(4)
C(433) C(434) C(435) C(436) -1.1(7)
C(432) C(431) C(436) F(436) -178.2(4)
B(4) C(431) C(436) F(436) -1.8(6)
C(432) C(431) C(436) C(435) 3.0(7)
B(4) C(431) C(436) C(435) 179.4(5)
F(435) C(435) C(436) F(436) -0.2(7)
C(434) C(435) C(436) F(436) -179.6(4)
F(435) C(435) C(436) C(431) 178.6(4)
C(434) C(435) C(436) C(431) -0.8(8)
C(446) C(441) C(442) F(442) -176.0(4)
B(4) C(441) C(442) F(442) 0.3(7)
C(446) C(441) C(442) C(443) 1.7(7)
B(4) C(441) C(442) C(443) 177.9(5)
F(442) C(442) C(443) F(443) -2.7(7)
C(441) C(442) C(443) F(443) 179.6(4)
F(442) C(442) C(443) C(444) 178.2(5)
C(441) C(442) C(443) C(444) 0.4(8)
F(443) C(443) C(444) F(444) -0.8(8)
C(442) C(443) C(444) F(444) 178.4(5)
F(443) C(443) C(444) C(445) 178.6(5)
C(442) C(443) C(444) C(445) -2.2(8)
F(444) C(444) C(445) F(445) -0.2(9)
C(443) C(444) C(445) F(445) -179.6(5)
F(444) C(444) C(445) C(446) -178.8(5)
C(443) C(444) C(445) C(446) 1.8(9)
F(445) C(445) C(446) F(446) 1.6(8)
C(444) C(445) C(446) F(446) -179.8(5)
F(445) C(445) C(446) C(441) -178.2(5)
C(444) C(445) C(446) C(441) 0.4(9)
C(442) C(441) C(446) F(446) 178.2(4)
B(4) C(441) C(446) F(446) 1.6(7)
C(442) C(441) C(446) C(445) -2.1(8)
B(4) C(441) C(446) C(445) -178.6(5)
C(436) C(431) B(4) C(421) -62.6(5)
C(432) C(431) B(4) C(421) 113.2(5)
C(436) C(431) B(4) C(411) 60.2(5)
C(432) C(431) B(4) C(411) -124.0(5)
C(436) C(431) B(4) C(441) 174.6(4)
C(432) C(431) B(4) C(441) -9.6(7)
C(426) C(421) B(4) C(431) 111.3(5)
C(422) C(421) B(4) C(431) -60.8(5)
C(426) C(421) B(4) C(411) -10.3(7)
C(422) C(421) B(4) C(411) 177.7(4)
C(426) C(421) B(4) C(441) -126.4(5)
C(422) C(421) B(4) C(441) 61.6(5)
C(416) C(411) B(4) C(431) 10.2(7)
C(412) C(411) B(4) C(431) -179.6(4)
C(416) C(411) B(4) C(421) 126.3(5)
C(412) C(411) B(4) C(421) -63.4(5)
C(416) C(411) B(4) C(441) -110.9(5)
C(412) C(411) B(4) C(441) 59.3(5)
C(442) C(441) B(4) C(431) 127.4(5)
C(446) C(441) B(4) C(431) -56.6(6)
C(442) C(441) B(4) C(421) 10.9(7)
C(446) C(441) B(4) C(421) -173.0(4)
C(442) C(441) B(4) C(411) -112.2(5)
C(446) C(441) B(4) C(411) 63.9(5)
